data_2222371
loop_
_publ_author_name
'Rouchal, Michal'
'Ne\<cas, Marek'
'V\'icha, Robert'

_publ_section_title 4-(1-Adamantylmethyl)-<i>N</i>-(2-chloro-9-isopropyl-9<i>H</i>-purin-6-yl)aniline
_journal_coeditor_code IM2124
_journal_issue 7
_journal_name_full 'Acta Crystallographica Section E'
_journal_page_first o1676
_journal_paper_doi 10.1107/S1600536809023629
_journal_volume 65
_journal_year 2009
_chemical_formula_iupac 'C25 H30 Cl N5'
_chemical_formula_moiety 'C25 H30 Cl N5'
_chemical_formula_sum 'C25 H30 Cl N5'
_chemical_formula_weight 435.99
_chemical_melting_point 455
_chemical_name_systematic
;
4-(1-Adamantylmethyl)-<i>N</i>-(2-chloro-9-isopropyl-9<i>H</i>-purin-
6-yl)aniline
;
_space_group_IT_number 2
_symmetry_cell_setting triclinic
_symmetry_space_group_name_Hall '-P 1'
_symmetry_space_group_name_H-M 'P -1'
_atom_sites_solution_hydrogens geom
_atom_sites_solution_primary direct
_atom_sites_solution_secondary difmap
_cell_angle_alpha 72.002(7)
_cell_angle_beta 81.912(7)
_cell_angle_gamma 79.688(7)
_cell_formula_units_Z 4
_cell_length_a 11.7310(10)
_cell_length_b 13.4210(10)
_cell_length_c 15.5310(10)
_cell_measurement_reflns_used 7983
_cell_measurement_temperature 120(2)
_cell_measurement_theta_max 25.00
_cell_measurement_theta_min 2.77
_cell_volume 2278.5(3)
_computing_cell_refinement '<i>CrysAlis CCD</i> (Oxford Diffraction, 2006)'
_computing_data_collection '<i>CrysAlis CCD</i> (Oxford Diffraction, 2006)'
_computing_data_reduction '<i>CrysAlis RED</i> (Oxford Diffraction, 2006)'
_computing_molecular_graphics 'ORTEP-3 (Farrugia, 1997)'
_computing_publication_material 'SHELXL97 (Sheldrick, 2008)'
_computing_structure_refinement 'SHELXL97 (Sheldrick, 2008)'
_computing_structure_solution 'SHELXS97 (Sheldrick, 2008)'
_diffrn_ambient_temperature 120(2)
_diffrn_detector_area_resol_mean 0.06
_diffrn_measured_fraction_theta_full 0.995
_diffrn_measured_fraction_theta_max 0.995
_diffrn_measurement_device_type 'Kuma KM-4-CCD'
_diffrn_measurement_method \w
_diffrn_radiation_monochromator graphite
_diffrn_radiation_source 'fine-focus sealed tube'
_diffrn_radiation_type MoK\a
_diffrn_radiation_wavelength 0.71073
_diffrn_reflns_av_R_equivalents 0.0296
_diffrn_reflns_av_sigmaI/netI 0.1037
_diffrn_reflns_limit_h_max 13
_diffrn_reflns_limit_h_min -13
_diffrn_reflns_limit_k_max 10
_diffrn_reflns_limit_k_min -15
_diffrn_reflns_limit_l_max 18
_diffrn_reflns_limit_l_min -18
_diffrn_reflns_number 17173
_diffrn_reflns_theta_full 25.00
_diffrn_reflns_theta_max 25.00
_diffrn_reflns_theta_min 2.77
_diffrn_standards_number 0
_exptl_absorpt_coefficient_mu 0.190
_exptl_absorpt_correction_T_max 0.9805
_exptl_absorpt_correction_T_min 0.9621
_exptl_absorpt_correction_type multi-scan
_exptl_absorpt_process_details '(<i>CrysAlis RED</i>; Oxford Diffraction, 2006)'
_exptl_crystal_colour colourless
_exptl_crystal_density_diffrn 1.271
_exptl_crystal_density_method 'not measured'
_exptl_crystal_description plate
_exptl_crystal_F_000 928
_exptl_crystal_size_max 0.20
_exptl_crystal_size_mid 0.20
_exptl_crystal_size_min 0.10
_refine_diff_density_max 0.192
_refine_diff_density_min -0.277
_refine_ls_extinction_method none
_refine_ls_goodness_of_fit_ref 0.845
_refine_ls_hydrogen_treatment constr
_refine_ls_matrix_type full
_refine_ls_number_parameters 563
_refine_ls_number_reflns 7983
_refine_ls_number_restraints 0
_refine_ls_restrained_S_all 0.845
_refine_ls_R_factor_all 0.0756
_refine_ls_R_factor_gt 0.0330
_refine_ls_shift/su_max 0.002
_refine_ls_shift/su_mean 0.000
_refine_ls_structure_factor_coef Fsqd
_refine_ls_weighting_details 'calc w=1/[\s^2^(Fo^2^)+(0.0366P)^2^] where P=(Fo^2^+2Fc^2^)/3'
_refine_ls_weighting_scheme calc
_refine_ls_wR_factor_gt 0.0725
_refine_ls_wR_factor_ref 0.0809
_reflns_number_gt 4502
_reflns_number_total 7983
_reflns_threshold_expression I>2\s(I)
_cod_data_source_file im2124.cif
_cod_data_source_block I
_cod_original_cell_volume 2278.4(3)
_cod_database_code 2222371
_cod_database_fobs_code 2222371

loop_
_symmetry_equiv_pos_as_xyz
'x, y, z'
'-x, -y, -z'

loop_
_atom_site_type_symbol
_atom_site_label
_atom_site_fract_x
_atom_site_fract_y
_atom_site_fract_z
_atom_site_U_iso_or_equiv
_atom_site_adp_type
_atom_site_calc_flag
_atom_site_refinement_flags
_atom_site_occupancy
_atom_site_disorder_assembly
_atom_site_disorder_group
Cl Cl1 0.66480(5) 0.02196(4) 1.09703(4) 0.02989(16) Uani d . 1 . .
N N1 0.47703(14) 0.31228(13) 0.84935(11) 0.0212(4) Uani d . 1 . .
H H1A 0.4662 0.3352 0.7911 0.025 Uiso calc R 1 . .
N N2 0.56519(14) 0.16913(14) 0.96467(11) 0.0213(4) Uani d . 1 . .
N N3 0.64870(14) 0.00011(13) 0.93892(11) 0.0203(4) Uani d . 1 . .
N N4 0.54147(15) 0.16914(14) 0.72689(11) 0.0253(5) Uani d . 1 . .
N N5 0.62661(14) -0.00033(14) 0.78420(11) 0.0233(4) Uani d . 1 . .
C C1 0.15565(17) 0.67309(16) 1.02665(14) 0.0192(5) Uani d . 1 . .
C C2 0.07127(18) 0.59104(16) 1.05850(14) 0.0228(5) Uani d . 1 . .
H H2B 0.0799 0.5510 1.1230 0.027 Uiso calc R 1 . .
H H2C 0.0905 0.5403 1.0222 0.027 Uiso calc R 1 . .
C C3 -0.05581(18) 0.64537(17) 1.04799(14) 0.0230(5) Uani d . 1 . .
H H3B -0.1093 0.5906 1.0689 0.028 Uiso calc R 1 . .
C C4 -0.06925(18) 0.70646(17) 0.94756(14) 0.0252(6) Uani d . 1 . .
H H4B -0.0509 0.6567 0.9103 0.030 Uiso calc R 1 . .
H H4C -0.1507 0.7411 0.9404 0.030 Uiso calc R 1 . .
C C5 0.01297(18) 0.79041(17) 0.91466(14) 0.0258(6) Uani d . 1 . .
H H5A 0.0042 0.8296 0.8492 0.031 Uiso calc R 1 . .
C C6 -0.01802(19) 0.86830(16) 0.97223(14) 0.0261(6) Uani d . 1 . .
H H6A 0.0340 0.9233 0.9514 0.031 Uiso calc R 1 . .
H H6B -0.0992 0.9037 0.9652 0.031 Uiso calc R 1 . .
C C7 -0.00410(18) 0.80685(17) 1.07278(14) 0.0256(6) Uani d . 1 . .
H H7A -0.0234 0.8571 1.1104 0.031 Uiso calc R 1 . .
C C8 0.12254(18) 0.75150(17) 1.08348(14) 0.0237(5) Uani d . 1 . .
H H8A 0.1759 0.8054 1.0637 0.028 Uiso calc R 1 . .
H H8B 0.1314 0.7131 1.1483 0.028 Uiso calc R 1 . .
C C9 0.13970(17) 0.73551(17) 0.92593(13) 0.0221(5) Uani d . 1 . .
H H9A 0.1930 0.7894 0.9047 0.027 Uiso calc R 1 . .
H H9B 0.1599 0.6865 0.8881 0.027 Uiso calc R 1 . .
C C10 -0.08652(18) 0.72313(16) 1.10517(14) 0.0239(5) Uani d . 1 . .
H H10A -0.1680 0.7579 1.0987 0.029 Uiso calc R 1 . .
H H10B -0.0789 0.6845 1.1701 0.029 Uiso calc R 1 . .
C C11 0.28362(18) 0.62051(17) 1.03993(14) 0.0247(5) Uani d . 1 . .
H H11A 0.3334 0.6773 1.0202 0.030 Uiso calc R 1 . .
H H11B 0.2898 0.5866 1.1058 0.030 Uiso calc R 1 . .
C C12 0.33367(17) 0.53798(18) 0.99061(14) 0.0216(5) Uani d . 1 . .
C C13 0.38638(17) 0.56703(17) 0.90161(14) 0.0222(5) Uani d . 1 . .
H H13A 0.3888 0.6400 0.8713 0.027 Uiso calc R 1 . .
C C14 0.43523(17) 0.49333(17) 0.85604(14) 0.0221(5) Uani d . 1 . .
H H14A 0.4703 0.5159 0.7956 0.027 Uiso calc R 1 . .
C C15 0.43260(17) 0.38575(17) 0.89960(14) 0.0186(5) Uani d . 1 . .
C C16 0.38099(18) 0.35447(17) 0.98847(14) 0.0237(5) Uani d . 1 . .
H H16A 0.3788 0.2815 1.0188 0.028 Uiso calc R 1 . .
C C17 0.33275(18) 0.42993(17) 1.03266(14) 0.0251(6) Uani d . 1 . .
H H17A 0.2981 0.4073 1.0932 0.030 Uiso calc R 1 . .
C C18 0.53343(17) 0.21243(17) 0.87816(14) 0.0183(5) Uani d . 1 . .
C C19 0.62045(18) 0.06941(18) 0.98556(14) 0.0210(5) Uani d . 1 . .
C C20 0.61511(18) 0.04658(17) 0.85336(14) 0.0205(5) Uani d . 1 . .
C C21 0.56177(17) 0.15023(17) 0.81755(14) 0.0198(5) Uani d . 1 . .
C C22 0.58096(18) 0.07720(17) 0.71132(14) 0.0250(6) Uani d . 1 . .
H H22A 0.5781 0.0655 0.6544 0.030 Uiso calc R 1 . .
C C23 0.67589(19) -0.11099(17) 0.78976(15) 0.0260(6) Uani d . 1 . .
H H23A 0.6980 -0.1473 0.8530 0.031 Uiso calc R 1 . .
C C24 0.7855(2) -0.11393(19) 0.72457(17) 0.0487(8) Uani d . 1 . .
H H24A 0.8410 -0.0757 0.7383 0.073 Uiso calc R 1 . .
H H24B 0.7653 -0.0803 0.6620 0.073 Uiso calc R 1 . .
H H24C 0.8205 -0.1876 0.7315 0.073 Uiso calc R 1 . .
C C25 0.5850(2) -0.16786(18) 0.77139(17) 0.0418(7) Uani d . 1 . .
H H25A 0.5161 -0.1638 0.8146 0.063 Uiso calc R 1 . .
H H25B 0.6172 -0.2423 0.7785 0.063 Uiso calc R 1 . .
H H25C 0.5631 -0.1342 0.7092 0.063 Uiso calc R 1 . .
Cl Cl51 0.28331(5) 0.58057(5) 0.30212(4) 0.02837(15) Uani d . 1 . .
N N51 0.52129(14) 0.32715(13) 0.54043(11) 0.0190(4) Uani d . 1 . .
H H51A 0.5363 0.3069 0.5977 0.023 Uiso calc R 1 . .
N N52 0.40140(14) 0.44895(13) 0.43181(11) 0.0181(4) Uani d . 1 . .
N N53 0.22379(14) 0.55319(13) 0.47526(11) 0.0181(4) Uani d . 1 . .
N N54 0.35856(14) 0.41024(13) 0.68229(11) 0.0186(4) Uani d . 1 . .
N N55 0.19479(14) 0.52510(13) 0.63989(11) 0.0175(4) Uani d . 1 . .
C C51 0.84156(17) -0.02070(16) 0.35781(13) 0.0178(5) Uani d . 1 . .
C C52 0.72001(17) -0.04891(16) 0.35767(14) 0.0221(5) Uani d . 1 . .
H H52B 0.6931 -0.0179 0.2961 0.027 Uiso calc R 1 . .
H H52C 0.6640 -0.0188 0.4003 0.027 Uiso calc R 1 . .
C C53 0.72440(19) -0.17002(17) 0.38639(15) 0.0266(6) Uani d . 1 . .
H H53B 0.6452 -0.1873 0.3855 0.032 Uiso calc R 1 . .
C C54 0.76341(19) -0.21829(17) 0.48350(14) 0.0288(6) Uani d . 1 . .
H H54B 0.7077 -0.1889 0.5267 0.035 Uiso calc R 1 . .
H H54C 0.7648 -0.2960 0.5025 0.035 Uiso calc R 1 . .
C C55 0.88519(19) -0.19224(16) 0.48462(14) 0.0242(5) Uani d . 1 . .
H H55A 0.9108 -0.2227 0.5474 0.029 Uiso calc R 1 . .
C C56 0.97131(19) -0.23935(17) 0.41818(14) 0.0261(6) Uani d . 1 . .
H H56A 1.0503 -0.2236 0.4192 0.031 Uiso calc R 1 . .
H H56B 0.9741 -0.3172 0.4368 0.031 Uiso calc R 1 . .
C C57 0.93224(18) -0.19142(16) 0.32160(14) 0.0241(5) Uani d . 1 . .
H H57A 0.9883 -0.2218 0.2783 0.029 Uiso calc R 1 . .
C C58 0.92764(18) -0.06962(16) 0.29220(14) 0.0255(6) Uani d . 1 . .
H H58A 1.0062 -0.0519 0.2917 0.031 Uiso calc R 1 . .
H H58B 0.9031 -0.0394 0.2298 0.031 Uiso calc R 1 . .
C C59 0.88055(18) -0.07101(16) 0.45488(14) 0.0227(5) Uani d . 1 . .
H H59A 0.9585 -0.0534 0.4566 0.027 Uiso calc R 1 . .
H H59B 0.8255 -0.0410 0.4980 0.027 Uiso calc R 1 . .
C C60 0.81062(19) -0.21660(17) 0.31982(15) 0.0291(6) Uani d . 1 . .
H H60A 0.8121 -0.2942 0.3373 0.035 Uiso calc R 1 . .
H H60B 0.7856 -0.1860 0.2576 0.035 Uiso calc R 1 . .
C C61 0.84161(18) 0.10059(15) 0.32633(14) 0.0228(5) Uani d . 1 . .
H H61A 0.9212 0.1143 0.3283 0.027 Uiso calc R 1 . .
H H61B 0.8234 0.1279 0.2621 0.027 Uiso calc R 1 . .
C C62 0.75770(17) 0.16313(15) 0.38065(14) 0.0183(5) Uani d . 1 . .
C C63 0.78513(18) 0.17167(15) 0.46234(14) 0.0206(5) Uani d . 1 . .
H H63A 0.8586 0.1388 0.4839 0.025 Uiso calc R 1 . .
C C64 0.70683(17) 0.22741(15) 0.51275(14) 0.0195(5) Uani d . 1 . .
H H64A 0.7273 0.2323 0.5682 0.023 Uiso calc R 1 . .
C C65 0.59856(17) 0.27620(15) 0.48277(14) 0.0174(5) Uani d . 1 . .
C C66 0.56996(18) 0.27038(16) 0.40016(14) 0.0233(5) Uani d . 1 . .
H H66A 0.4969 0.3039 0.3782 0.028 Uiso calc R 1 . .
C C67 0.65035(19) 0.21459(16) 0.35056(14) 0.0234(5) Uani d . 1 . .
H H67A 0.6311 0.2116 0.2941 0.028 Uiso calc R 1 . .
C C68 0.42732(17) 0.40287(16) 0.51939(14) 0.0179(5) Uani d . 1 . .
C C69 0.30520(18) 0.52051(16) 0.41747(14) 0.0185(5) Uani d . 1 . .
C C70 0.25453(17) 0.50790(15) 0.56185(13) 0.0160(5) Uani d . 1 . .
C C71 0.35421(17) 0.43674(15) 0.58869(13) 0.0157(5) Uani d . 1 . .
C C72 0.26190(18) 0.46506(16) 0.70871(14) 0.0199(5) Uani d . 1 . .
H H72A 0.2406 0.4631 0.7705 0.024 Uiso calc R 1 . .
C C73 0.08037(17) 0.59161(16) 0.64500(14) 0.0192(5) Uani d . 1 . .
H H73A 0.0789 0.6554 0.5905 0.023 Uiso calc R 1 . .
C C74 0.06466(19) 0.62912(17) 0.72953(14) 0.0261(6) Uani d . 1 . .
H H74A 0.1307 0.6644 0.7301 0.039 Uiso calc R 1 . .
H H74B 0.0607 0.5682 0.7839 0.039 Uiso calc R 1 . .
H H74C -0.0075 0.6790 0.7290 0.039 Uiso calc R 1 . .
C C75 -0.01608(18) 0.53080(18) 0.64186(15) 0.0304(6) Uani d . 1 . .
H H75A -0.0031 0.5097 0.5858 0.046 Uiso calc R 1 . .
H H75B -0.0914 0.5761 0.6432 0.046 Uiso calc R 1 . .
H H75C -0.0159 0.4676 0.6945 0.046 Uiso calc R 1 . .

loop_
_atom_site_aniso_label
_atom_site_aniso_U_11
_atom_site_aniso_U_22
_atom_site_aniso_U_33
_atom_site_aniso_U_12
_atom_site_aniso_U_13
_atom_site_aniso_U_23
Cl1 0.0341(4) 0.0329(4) 0.0208(3) -0.0003(3) -0.0101(3) -0.0043(3)
N1 0.0266(11) 0.0203(11) 0.0170(10) 0.0020(9) -0.0042(8) -0.0079(9)
N2 0.0215(10) 0.0241(12) 0.0188(10) -0.0026(9) -0.0046(8) -0.0064(9)
N3 0.0234(11) 0.0186(11) 0.0179(10) 0.0003(8) -0.0045(8) -0.0044(9)
N4 0.0317(11) 0.0236(12) 0.0217(11) 0.0007(9) -0.0068(9) -0.0088(9)
N5 0.0262(11) 0.0203(11) 0.0227(11) 0.0001(9) -0.0042(8) -0.0061(9)
C1 0.0206(12) 0.0184(13) 0.0202(12) 0.0007(10) -0.0006(9) -0.0105(10)
C2 0.0313(14) 0.0195(13) 0.0170(12) -0.0022(11) -0.0026(10) -0.0049(10)
C3 0.0229(13) 0.0242(14) 0.0213(13) -0.0050(11) -0.0002(10) -0.0056(11)
C4 0.0210(13) 0.0306(15) 0.0244(13) -0.0016(11) -0.0030(10) -0.0096(11)
C5 0.0269(13) 0.0289(14) 0.0168(12) -0.0010(11) -0.0040(10) -0.0005(11)
C6 0.0266(14) 0.0204(14) 0.0263(13) 0.0013(11) -0.0001(10) -0.0036(11)
C7 0.0308(14) 0.0257(14) 0.0221(13) -0.0022(11) 0.0027(10) -0.0128(11)
C8 0.0282(14) 0.0253(14) 0.0195(13) -0.0032(11) -0.0015(10) -0.0096(11)
C9 0.0222(13) 0.0255(14) 0.0184(12) -0.0059(11) 0.0003(10) -0.0056(10)
C10 0.0227(13) 0.0244(14) 0.0202(13) 0.0045(11) -0.0006(10) -0.0052(11)
C11 0.0244(13) 0.0293(14) 0.0239(13) -0.0016(11) -0.0056(10) -0.0127(11)
C12 0.0149(12) 0.0286(15) 0.0235(13) -0.0011(10) -0.0070(10) -0.0096(11)
C13 0.0220(13) 0.0167(13) 0.0253(14) 0.0000(10) -0.0032(10) -0.0033(11)
C14 0.0217(13) 0.0233(14) 0.0174(12) -0.0013(11) -0.0016(10) -0.0012(11)
C15 0.0156(12) 0.0224(14) 0.0175(12) -0.0003(10) -0.0057(9) -0.0051(11)
C16 0.0250(13) 0.0174(13) 0.0253(14) 0.0007(11) -0.0049(10) -0.0020(11)
C17 0.0271(14) 0.0274(15) 0.0173(12) 0.0004(11) -0.0022(10) -0.0040(11)
C18 0.0158(12) 0.0171(13) 0.0227(13) -0.0029(10) -0.0023(10) -0.0063(11)
C19 0.0184(12) 0.0255(15) 0.0177(12) -0.0045(11) -0.0048(10) -0.0020(11)
C20 0.0192(12) 0.0255(14) 0.0182(13) -0.0058(10) 0.0002(10) -0.0077(11)
C21 0.0197(12) 0.0188(13) 0.0215(13) -0.0012(10) -0.0058(10) -0.0061(11)
C22 0.0356(14) 0.0191(14) 0.0184(13) 0.0027(11) -0.0086(11) -0.0038(11)
C23 0.0312(14) 0.0193(14) 0.0252(13) 0.0056(11) -0.0042(11) -0.0074(11)
C24 0.0436(17) 0.0399(18) 0.0519(18) 0.0125(14) 0.0044(14) -0.0121(14)
C25 0.0486(17) 0.0218(15) 0.0589(18) -0.0019(13) -0.0133(14) -0.0153(13)
Cl51 0.0277(3) 0.0355(4) 0.0161(3) 0.0008(3) -0.0039(2) -0.0012(3)
N51 0.0185(10) 0.0229(11) 0.0162(10) 0.0018(9) -0.0042(8) -0.0082(8)
N52 0.0168(10) 0.0177(11) 0.0201(10) -0.0023(8) -0.0016(8) -0.0060(8)
N53 0.0177(10) 0.0173(10) 0.0193(10) -0.0014(8) -0.0012(8) -0.0062(8)
N54 0.0199(10) 0.0188(11) 0.0164(10) 0.0014(8) -0.0025(8) -0.0063(8)
N55 0.0177(10) 0.0186(11) 0.0142(10) 0.0006(8) -0.0036(8) -0.0027(8)
C51 0.0188(12) 0.0155(13) 0.0193(12) -0.0001(10) 0.0017(9) -0.0082(10)
C52 0.0225(13) 0.0222(14) 0.0210(12) 0.0010(10) -0.0059(10) -0.0061(10)
C53 0.0234(13) 0.0270(15) 0.0327(14) -0.0081(11) -0.0049(11) -0.0098(12)
C54 0.0354(15) 0.0186(14) 0.0304(14) -0.0040(11) 0.0003(11) -0.0059(11)
C55 0.0352(14) 0.0189(14) 0.0171(12) 0.0014(11) -0.0118(10) -0.0020(10)
C56 0.0284(14) 0.0183(13) 0.0331(14) 0.0020(11) -0.0105(11) -0.0094(11)
C57 0.0270(13) 0.0208(14) 0.0273(13) 0.0018(11) 0.0005(10) -0.0153(11)
C58 0.0256(13) 0.0259(14) 0.0268(13) -0.0050(11) 0.0024(10) -0.0116(11)
C59 0.0251(13) 0.0212(14) 0.0247(13) -0.0019(10) -0.0037(10) -0.0110(11)
C60 0.0370(15) 0.0225(14) 0.0325(14) -0.0040(12) -0.0104(11) -0.0118(12)
C61 0.0233(13) 0.0183(13) 0.0250(13) -0.0029(10) 0.0023(10) -0.0058(11)
C62 0.0217(12) 0.0105(12) 0.0200(12) -0.0032(10) 0.0038(10) -0.0025(10)
C63 0.0194(12) 0.0147(13) 0.0272(13) -0.0001(10) -0.0017(10) -0.0069(11)
C64 0.0183(12) 0.0199(13) 0.0218(12) -0.0027(10) -0.0042(10) -0.0074(11)
C65 0.0178(12) 0.0110(12) 0.0224(13) -0.0033(10) 0.0014(10) -0.0043(10)
C66 0.0224(13) 0.0227(14) 0.0229(13) 0.0030(11) -0.0083(10) -0.0047(11)
C67 0.0334(14) 0.0195(13) 0.0160(12) 0.0000(11) -0.0045(10) -0.0044(10)
C68 0.0156(12) 0.0160(13) 0.0238(13) -0.0080(10) -0.0025(10) -0.0046(10)
C69 0.0188(12) 0.0191(13) 0.0180(12) -0.0032(10) -0.0044(10) -0.0045(10)
C70 0.0173(12) 0.0150(12) 0.0159(12) -0.0058(10) -0.0012(9) -0.0029(10)
C71 0.0176(12) 0.0138(12) 0.0144(12) -0.0008(10) -0.0022(9) -0.0028(10)
C72 0.0218(13) 0.0247(14) 0.0161(12) -0.0043(11) 0.0001(10) -0.0103(11)
C73 0.0169(12) 0.0177(13) 0.0204(12) 0.0027(10) -0.0006(9) -0.0051(10)
C74 0.0273(13) 0.0223(14) 0.0258(13) 0.0020(11) 0.0008(10) -0.0073(11)
C75 0.0236(13) 0.0323(15) 0.0367(15) -0.0048(11) -0.0045(11) -0.0110(12)

loop_
_atom_type_symbol
_atom_type_description
_atom_type_scat_dispersion_real
_atom_type_scat_dispersion_imag
_atom_type_scat_source
C C 0.0033 0.0016 'International Tables Vol C Tables 4.2.6.8 and 6.1.1.4'
H H 0.0000 0.0000 'International Tables Vol C Tables 4.2.6.8 and 6.1.1.4'
N N 0.0061 0.0033 'International Tables Vol C Tables 4.2.6.8 and 6.1.1.4'
Cl Cl 0.1484 0.1585 'International Tables Vol C Tables 4.2.6.8 and 6.1.1.4'

loop_
_geom_angle_atom_site_label_1
_geom_angle_atom_site_label_2
_geom_angle_atom_site_label_3
_geom_angle_site_symmetry_1
_geom_angle_site_symmetry_3
_geom_angle
_geom_angle_publ_flag
C18 N1 C15 . . 129.36(18) ?
C18 N1 H1A . . 115.3 ?
C15 N1 H1A . . 115.3 ?
C19 N2 C18 . . 116.78(18) ?
C19 N3 C20 . . 108.67(17) ?
C22 N4 C21 . . 103.30(17) ?
C22 N5 C20 . . 105.48(17) ?
C22 N5 C23 . . 128.16(17) ?
C20 N5 C23 . . 126.35(17) ?
C2 C1 C8 . . 108.20(17) ?
C2 C1 C9 . . 108.59(16) ?
C8 C1 C9 . . 108.03(17) ?
C2 C1 C11 . . 111.68(17) ?
C8 C1 C11 . . 108.59(16) ?
C9 C1 C11 . . 111.63(17) ?
C1 C2 C3 . . 110.83(17) ?
C1 C2 H2B . . 109.5 ?
C3 C2 H2B . . 109.5 ?
C1 C2 H2C . . 109.5 ?
C3 C2 H2C . . 109.5 ?
H2B C2 H2C . . 108.1 ?
C10 C3 C4 . . 109.15(17) ?
C10 C3 C2 . . 109.64(16) ?
C4 C3 C2 . . 109.33(17) ?
C10 C3 H3B . . 109.6 ?
C4 C3 H3B . . 109.6 ?
C2 C3 H3B . . 109.6 ?
C5 C4 C3 . . 109.98(17) ?
C5 C4 H4B . . 109.7 ?
C3 C4 H4B . . 109.7 ?
C5 C4 H4C . . 109.7 ?
C3 C4 H4C . . 109.7 ?
H4B C4 H4C . . 108.2 ?
C4 C5 C6 . . 109.03(18) ?
C4 C5 C9 . . 109.24(17) ?
C6 C5 C9 . . 109.56(17) ?
C4 C5 H5A . . 109.7 ?
C6 C5 H5A . . 109.7 ?
C9 C5 H5A . . 109.7 ?
C7 C6 C5 . . 109.09(17) ?
C7 C6 H6A . . 109.9 ?
C5 C6 H6A . . 109.9 ?
C7 C6 H6B . . 109.9 ?
C5 C6 H6B . . 109.9 ?
H6A C6 H6B . . 108.3 ?
C10 C7 C6 . . 109.60(17) ?
C10 C7 C8 . . 109.20(17) ?
C6 C7 C8 . . 109.73(17) ?
C10 C7 H7A . . 109.4 ?
C6 C7 H7A . . 109.4 ?
C8 C7 H7A . . 109.4 ?
C1 C8 C7 . . 111.05(16) ?
C1 C8 H8A . . 109.4 ?
C7 C8 H8A . . 109.4 ?
C1 C8 H8B . . 109.4 ?
C7 C8 H8B . . 109.4 ?
H8A C8 H8B . . 108.0 ?
C5 C9 C1 . . 110.86(17) ?
C5 C9 H9A . . 109.5 ?
C1 C9 H9A . . 109.5 ?
C5 C9 H9B . . 109.5 ?
C1 C9 H9B . . 109.5 ?
H9A C9 H9B . . 108.1 ?
C7 C10 C3 . . 109.30(17) ?
C7 C10 H10A . . 109.8 ?
C3 C10 H10A . . 109.8 ?
C7 C10 H10B . . 109.8 ?
C3 C10 H10B . . 109.8 ?
H10A C10 H10B . . 108.3 ?
C12 C11 C1 . . 117.28(16) ?
C12 C11 H11A . . 108.0 ?
C1 C11 H11A . . 108.0 ?
C12 C11 H11B . . 108.0 ?
C1 C11 H11B . . 108.0 ?
H11A C11 H11B . . 107.2 ?
C17 C12 C13 . . 116.8(2) ?
C17 C12 C11 . . 121.9(2) ?
C13 C12 C11 . . 121.3(2) ?
C14 C13 C12 . . 122.5(2) ?
C14 C13 H13A . . 118.8 ?
C12 C13 H13A . . 118.8 ?
C13 C14 C15 . . 119.6(2) ?
C13 C14 H14A . . 120.2 ?
C15 C14 H14A . . 120.2 ?
C16 C15 C14 . . 119.2(2) ?
C16 C15 N1 . . 122.3(2) ?
C14 C15 N1 . . 118.37(19) ?
C17 C16 C15 . . 120.1(2) ?
C17 C16 H16A . . 120.0 ?
C15 C16 H16A . . 120.0 ?
C16 C17 C12 . . 121.9(2) ?
C16 C17 H17A . . 119.0 ?
C12 C17 H17A . . 119.0 ?
N1 C18 N2 . . 122.07(19) ?
N1 C18 C21 . . 119.73(19) ?
N2 C18 C21 . . 118.20(19) ?
N3 C19 N2 . . 132.44(19) ?
N3 C19 Cl1 . . 113.81(16) ?
N2 C19 Cl1 . . 113.75(16) ?
N3 C20 N5 . . 126.69(19) ?
N3 C20 C21 . . 127.4(2) ?
N5 C20 C21 . . 105.88(18) ?
C20 C21 N4 . . 110.77(18) ?
C20 C21 C18 . . 116.36(19) ?
N4 C21 C18 . . 132.77(19) ?
N4 C22 N5 . . 114.56(18) ?
N4 C22 H22A . . 122.7 ?
N5 C22 H22A . . 122.7 ?
N5 C23 C25 . . 110.12(17) ?
N5 C23 C24 . . 109.93(18) ?
C25 C23 C24 . . 112.2(2) ?
N5 C23 H23A . . 108.1 ?
C25 C23 H23A . . 108.1 ?
C24 C23 H23A . . 108.1 ?
C23 C24 H24A . . 109.5 ?
C23 C24 H24B . . 109.5 ?
H24A C24 H24B . . 109.5 ?
C23 C24 H24C . . 109.5 ?
H24A C24 H24C . . 109.5 ?
H24B C24 H24C . . 109.5 ?
C23 C25 H25A . . 109.5 ?
C23 C25 H25B . . 109.5 ?
H25A C25 H25B . . 109.5 ?
C23 C25 H25C . . 109.5 ?
H25A C25 H25C . . 109.5 ?
H25B C25 H25C . . 109.5 ?
C68 N51 C65 . . 129.02(17) ?
C68 N51 H51A . . 115.5 ?
C65 N51 H51A . . 115.5 ?
C69 N52 C68 . . 117.47(17) ?
C69 N53 C70 . . 109.58(16) ?
C72 N54 C71 . . 102.93(16) ?
C72 N55 C70 . . 105.18(16) ?
C72 N55 C73 . . 129.36(17) ?
C70 N55 C73 . . 125.42(16) ?
C52 C51 C58 . . 108.83(16) ?
C52 C51 C59 . . 108.02(16) ?
C58 C51 C59 . . 108.37(16) ?
C52 C51 C61 . . 111.60(16) ?
C58 C51 C61 . . 108.54(16) ?
C59 C51 C61 . . 111.40(16) ?
C51 C52 C53 . . 110.02(16) ?
C51 C52 H52B . . 109.7 ?
C53 C52 H52B . . 109.7 ?
C51 C52 H52C . . 109.7 ?
C53 C52 H52C . . 109.7 ?
H52B C52 H52C . . 108.2 ?
C60 C53 C52 . . 109.65(18) ?
C60 C53 C54 . . 109.59(17) ?
C52 C53 C54 . . 109.72(17) ?
C60 C53 H53B . . 109.3 ?
C52 C53 H53B . . 109.3 ?
C54 C53 H53B . . 109.3 ?
C55 C54 C53 . . 109.22(17) ?
C55 C54 H54B . . 109.8 ?
C53 C54 H54B . . 109.8 ?
C55 C54 H54C . . 109.8 ?
C53 C54 H54C . . 109.8 ?
H54B C54 H54C . . 108.3 ?
C54 C55 C56 . . 109.45(17) ?
C54 C55 C59 . . 108.79(17) ?
C56 C55 C59 . . 109.54(17) ?
C54 C55 H55A . . 109.7 ?
C56 C55 H55A . . 109.7 ?
C59 C55 H55A . . 109.7 ?
C57 C56 C55 . . 109.45(17) ?
C57 C56 H56A . . 109.8 ?
C55 C56 H56A . . 109.8 ?
C57 C56 H56B . . 109.8 ?
C55 C56 H56B . . 109.8 ?
H56A C56 H56B . . 108.2 ?
C60 C57 C56 . . 109.76(18) ?
C60 C57 C58 . . 108.50(17) ?
C56 C57 C58 . . 109.97(17) ?
C60 C57 H57A . . 109.5 ?
C56 C57 H57A . . 109.5 ?
C58 C57 H57A . . 109.5 ?
C51 C58 C57 . . 110.60(17) ?
C51 C58 H58A . . 109.5 ?
C57 C58 H58A . . 109.5 ?
C51 C58 H58B . . 109.5 ?
C57 C58 H58B . . 109.5 ?
H58A C58 H58B . . 108.1 ?
C55 C59 C51 . . 111.33(16) ?
C55 C59 H59A . . 109.4 ?
C51 C59 H59A . . 109.4 ?
C55 C59 H59B . . 109.4 ?
C51 C59 H59B . . 109.4 ?
H59A C59 H59B . . 108.0 ?
C57 C60 C53 . . 109.58(17) ?
C57 C60 H60A . . 109.8 ?
C53 C60 H60A . . 109.8 ?
C57 C60 H60B . . 109.8 ?
C53 C60 H60B . . 109.8 ?
H60A C60 H60B . . 108.2 ?
C62 C61 C51 . . 116.11(17) ?
C62 C61 H61A . . 108.3 ?
C51 C61 H61A . . 108.3 ?
C62 C61 H61B . . 108.3 ?
C51 C61 H61B . . 108.3 ?
H61A C61 H61B . . 107.4 ?
C67 C62 C63 . . 117.53(18) ?
C67 C62 C61 . . 121.10(19) ?
C63 C62 C61 . . 121.38(18) ?
C64 C63 C62 . . 121.09(19) ?
C64 C63 H63A . . 119.5 ?
C62 C63 H63A . . 119.5 ?
C63 C64 C65 . . 120.62(19) ?
C63 C64 H64A . . 119.7 ?
C65 C64 H64A . . 119.7 ?
C64 C65 C66 . . 119.31(19) ?
C64 C65 N51 . . 117.14(18) ?
C66 C65 N51 . . 123.53(18) ?
C67 C66 C65 . . 118.95(19) ?
C67 C66 H66A . . 120.5 ?
C65 C66 H66A . . 120.5 ?
C62 C67 C66 . . 122.47(19) ?
C62 C67 H67A . . 118.8 ?
C66 C67 H67A . . 118.8 ?
N51 C68 N52 . . 121.44(19) ?
N51 C68 C71 . . 120.41(18) ?
N52 C68 C71 . . 118.15(18) ?
N53 C69 N52 . . 131.12(18) ?
N53 C69 Cl51 . . 114.79(15) ?
N52 C69 Cl51 . . 114.09(15) ?
N53 C70 N55 . . 126.88(18) ?
N53 C70 C71 . . 126.86(19) ?
N55 C70 C71 . . 106.25(17) ?
N54 C71 C70 . . 110.81(17) ?
N54 C71 C68 . . 132.71(18) ?
C70 C71 C68 . . 116.44(18) ?
N54 C72 N55 . . 114.83(18) ?
N54 C72 H72A . . 122.6 ?
N55 C72 H72A . . 122.6 ?
N55 C73 C74 . . 110.12(16) ?
N55 C73 C75 . . 109.84(16) ?
C74 C73 C75 . . 112.51(18) ?
N55 C73 H73A . . 108.1 ?
C74 C73 H73A . . 108.1 ?
C75 C73 H73A . . 108.1 ?
C73 C74 H74A . . 109.5 ?
C73 C74 H74B . . 109.5 ?
H74A C74 H74B . . 109.5 ?
C73 C74 H74C . . 109.5 ?
H74A C74 H74C . . 109.5 ?
H74B C74 H74C . . 109.5 ?
C73 C75 H75A . . 109.5 ?
C73 C75 H75B . . 109.5 ?
H75A C75 H75B . . 109.5 ?
C73 C75 H75C . . 109.5 ?
H75A C75 H75C . . 109.5 ?
H75B C75 H75C . . 109.5 ?

loop_
_geom_bond_atom_site_label_1
_geom_bond_atom_site_label_2
_geom_bond_site_symmetry_2
_geom_bond_distance
_geom_bond_publ_flag
Cl1 C19 . 1.768(2) ?
N1 C18 . 1.352(2) ?
N1 C15 . 1.425(2) ?
N1 H1A . 0.8800 ?
N2 C19 . 1.340(2) ?
N2 C18 . 1.365(2) ?
N3 C19 . 1.318(2) ?
N3 C20 . 1.363(2) ?
N4 C22 . 1.321(2) ?
N4 C21 . 1.398(2) ?
N5 C22 . 1.376(2) ?
N5 C20 . 1.384(2) ?
N5 C23 . 1.475(2) ?
C1 C2 . 1.534(3) ?
C1 C8 . 1.539(3) ?
C1 C9 . 1.549(3) ?
C1 C11 . 1.553(3) ?
C2 C3 . 1.545(3) ?
C2 H2B . 0.9900 ?
C2 H2C . 0.9900 ?
C3 C10 . 1.535(3) ?
C3 C4 . 1.537(3) ?
C3 H3B . 1.0000 ?
C4 C5 . 1.535(3) ?
C4 H4B . 0.9900 ?
C4 H4C . 0.9900 ?
C5 C6 . 1.541(3) ?
C5 C9 . 1.544(3) ?
C5 H5A . 1.0000 ?
C6 C7 . 1.541(3) ?
C6 H6A . 0.9900 ?
C6 H6B . 0.9900 ?
C7 C10 . 1.534(3) ?
C7 C8 . 1.544(3) ?
C7 H7A . 1.0000 ?
C8 H8A . 0.9900 ?
C8 H8B . 0.9900 ?
C9 H9A . 0.9900 ?
C9 H9B . 0.9900 ?
C10 H10A . 0.9900 ?
C10 H10B . 0.9900 ?
C11 C12 . 1.524(3) ?
C11 H11A . 0.9900 ?
C11 H11B . 0.9900 ?
C12 C17 . 1.396(3) ?
C12 C13 . 1.399(3) ?
C13 C14 . 1.387(3) ?
C13 H13A . 0.9500 ?
C14 C15 . 1.396(3) ?
C14 H14A . 0.9500 ?
C15 C16 . 1.395(3) ?
C16 C17 . 1.390(3) ?
C16 H16A . 0.9500 ?
C17 H17A . 0.9500 ?
C18 C21 . 1.411(3) ?
C20 C21 . 1.394(3) ?
C22 H22A . 0.9500 ?
C23 C25 . 1.521(3) ?
C23 C24 . 1.523(3) ?
C23 H23A . 1.0000 ?
C24 H24A . 0.9800 ?
C24 H24B . 0.9800 ?
C24 H24C . 0.9800 ?
C25 H25A . 0.9800 ?
C25 H25B . 0.9800 ?
C25 H25C . 0.9800 ?
Cl51 C69 . 1.757(2) ?
N51 C68 . 1.360(2) ?
N51 C65 . 1.421(2) ?
N51 H51A . 0.8800 ?
N52 C69 . 1.340(2) ?
N52 C68 . 1.362(2) ?
N53 C69 . 1.327(2) ?
N53 C70 . 1.364(2) ?
N54 C72 . 1.324(2) ?
N54 C71 . 1.392(2) ?
N55 C72 . 1.374(2) ?
N55 C70 . 1.375(2) ?
N55 C73 . 1.480(2) ?
C51 C52 . 1.540(3) ?
C51 C58 . 1.541(3) ?
C51 C59 . 1.547(3) ?
C51 C61 . 1.548(3) ?
C52 C53 . 1.540(3) ?
C52 H52B . 0.9900 ?
C52 H52C . 0.9900 ?
C53 C60 . 1.537(3) ?
C53 C54 . 1.545(3) ?
C53 H53B . 1.0000 ?
C54 C55 . 1.534(3) ?
C54 H54B . 0.9900 ?
C54 H54C . 0.9900 ?
C55 C56 . 1.538(3) ?
C55 C59 . 1.541(3) ?
C55 H55A . 1.0000 ?
C56 C57 . 1.538(3) ?
C56 H56A . 0.9900 ?
C56 H56B . 0.9900 ?
C57 C60 . 1.530(3) ?
C57 C58 . 1.548(3) ?
C57 H57A . 1.0000 ?
C58 H58A . 0.9900 ?
C58 H58B . 0.9900 ?
C59 H59A . 0.9900 ?
C59 H59B . 0.9900 ?
C60 H60A . 0.9900 ?
C60 H60B . 0.9900 ?
C61 C62 . 1.514(3) ?
C61 H61A . 0.9900 ?
C61 H61B . 0.9900 ?
C62 C67 . 1.391(3) ?
C62 C63 . 1.394(3) ?
C63 C64 . 1.389(3) ?
C63 H63A . 0.9500 ?
C64 C65 . 1.392(3) ?
C64 H64A . 0.9500 ?
C65 C66 . 1.399(3) ?
C66 C67 . 1.394(3) ?
C66 H66A . 0.9500 ?
C67 H67A . 0.9500 ?
C68 C71 . 1.415(3) ?
C70 C71 . 1.394(3) ?
C72 H72A . 0.9500 ?
C73 C74 . 1.523(3) ?
C73 C75 . 1.523(3) ?
C73 H73A . 1.0000 ?
C74 H74A . 0.9800 ?
C74 H74B . 0.9800 ?
C74 H74C . 0.9800 ?
C75 H75A . 0.9800 ?
C75 H75B . 0.9800 ?
C75 H75C . 0.9800 ?

loop_
_geom_hbond_atom_site_label_D
_geom_hbond_atom_site_label_H
_geom_hbond_atom_site_label_A
_geom_hbond_site_symmetry_A
_geom_hbond_distance_DH
_geom_hbond_distance_HA
_geom_hbond_distance_DA
_geom_hbond_angle_DHA
N1 H1A N54 . 0.88 2.14 2.940(2) 151.7
N51 H51A N4 . 0.88 2.27 3.026(2) 144.1

loop_
_geom_torsion_atom_site_label_1
_geom_torsion_atom_site_label_2
_geom_torsion_atom_site_label_3
_geom_torsion_atom_site_label_4
_geom_torsion_site_symmetry_1
_geom_torsion_site_symmetry_2
_geom_torsion_site_symmetry_3
_geom_torsion_site_symmetry_4
_geom_torsion
_geom_torsion_publ_flag
C8 C1 C2 C3 . . . . 58.5(2) ?
C9 C1 C2 C3 . . . . -58.6(2) ?
C11 C1 C2 C3 . . . . 177.92(16) ?
C1 C2 C3 C10 . . . . -59.9(2) ?
C1 C2 C3 C4 . . . . 59.7(2) ?
C10 C3 C4 C5 . . . . 60.3(2) ?
C2 C3 C4 C5 . . . . -59.6(2) ?
C3 C4 C5 C6 . . . . -60.2(2) ?
C3 C4 C5 C9 . . . . 59.5(2) ?
C4 C5 C6 C7 . . . . 60.0(2) ?
C9 C5 C6 C7 . . . . -59.5(2) ?
C5 C6 C7 C10 . . . . -60.5(2) ?
C5 C6 C7 C8 . . . . 59.4(2) ?
C2 C1 C8 C7 . . . . -58.8(2) ?
C9 C1 C8 C7 . . . . 58.6(2) ?
C11 C1 C8 C7 . . . . 179.78(17) ?
C10 C7 C8 C1 . . . . 60.1(2) ?
C6 C7 C8 C1 . . . . -60.0(2) ?
C4 C5 C9 C1 . . . . -59.2(2) ?
C6 C5 C9 C1 . . . . 60.1(2) ?
C2 C1 C9 C5 . . . . 58.4(2) ?
C8 C1 C9 C5 . . . . -58.7(2) ?
C11 C1 C9 C5 . . . . -178.01(17) ?
C6 C7 C10 C3 . . . . 60.6(2) ?
C8 C7 C10 C3 . . . . -59.6(2) ?
C4 C3 C10 C7 . . . . -60.1(2) ?
C2 C3 C10 C7 . . . . 59.7(2) ?
C2 C1 C11 C12 . . . . 59.7(2) ?
C8 C1 C11 C12 . . . . 178.91(18) ?
C9 C1 C11 C12 . . . . -62.1(2) ?
C1 C11 C12 C17 . . . . -94.6(2) ?
C1 C11 C12 C13 . . . . 87.5(2) ?
C17 C12 C13 C14 . . . . 0.4(3) ?
C11 C12 C13 C14 . . . . 178.31(18) ?
C12 C13 C14 C15 . . . . -0.1(3) ?
C13 C14 C15 C16 . . . . -0.2(3) ?
C13 C14 C15 N1 . . . . 176.24(17) ?
C18 N1 C15 C16 . . . . -37.7(3) ?
C18 N1 C15 C14 . . . . 146.1(2) ?
C14 C15 C16 C17 . . . . 0.1(3) ?
N1 C15 C16 C17 . . . . -176.15(17) ?
C15 C16 C17 C12 . . . . 0.2(3) ?
C13 C12 C17 C16 . . . . -0.4(3) ?
C11 C12 C17 C16 . . . . -178.37(18) ?
C15 N1 C18 N2 . . . . -5.6(3) ?
C15 N1 C18 C21 . . . . 174.88(19) ?
C19 N2 C18 N1 . . . . 179.85(18) ?
C19 N2 C18 C21 . . . . -0.6(3) ?
C20 N3 C19 N2 . . . . 2.2(3) ?
C20 N3 C19 Cl1 . . . . -177.30(14) ?
C18 N2 C19 N3 . . . . -2.6(3) ?
C18 N2 C19 Cl1 . . . . 177.00(14) ?
C19 N3 C20 N5 . . . . -178.37(19) ?
C19 N3 C20 C21 . . . . 1.2(3) ?
C22 N5 C20 N3 . . . . -179.8(2) ?
C23 N5 C20 N3 . . . . 1.1(3) ?
C22 N5 C20 C21 . . . . 0.5(2) ?
C23 N5 C20 C21 . . . . -178.52(18) ?
N3 C20 C21 N4 . . . . 179.46(19) ?
N5 C20 C21 N4 . . . . -0.9(2) ?
N3 C20 C21 C18 . . . . -3.8(3) ?
N5 C20 C21 C18 . . . . 175.82(17) ?
C22 N4 C21 C20 . . . . 0.9(2) ?
C22 N4 C21 C18 . . . . -175.1(2) ?
N1 C18 C21 C20 . . . . -177.17(19) ?
N2 C18 C21 C20 . . . . 3.3(3) ?
N1 C18 C21 N4 . . . . -1.4(3) ?
N2 C18 C21 N4 . . . . 179.1(2) ?
C21 N4 C22 N5 . . . . -0.6(2) ?
C20 N5 C22 N4 . . . . 0.1(2) ?
C23 N5 C22 N4 . . . . 179.07(19) ?
C22 N5 C23 C25 . . . . -59.4(3) ?
C20 N5 C23 C25 . . . . 119.4(2) ?
C22 N5 C23 C24 . . . . 64.7(3) ?
C20 N5 C23 C24 . . . . -116.5(2) ?
C58 C51 C52 C53 . . . . 58.5(2) ?
C59 C51 C52 C53 . . . . -59.0(2) ?
C61 C51 C52 C53 . . . . 178.21(16) ?
C51 C52 C53 C60 . . . . -59.7(2) ?
C51 C52 C53 C54 . . . . 60.7(2) ?
C60 C53 C54 C55 . . . . 59.9(2) ?
C52 C53 C54 C55 . . . . -60.6(2) ?
C53 C54 C55 C56 . . . . -60.1(2) ?
C53 C54 C55 C59 . . . . 59.5(2) ?
C54 C55 C56 C57 . . . . 60.2(2) ?
C59 C55 C56 C57 . . . . -59.0(2) ?
C55 C56 C57 C60 . . . . -59.9(2) ?
C55 C56 C57 C58 . . . . 59.4(2) ?
C52 C51 C58 C57 . . . . -59.2(2) ?
C59 C51 C58 C57 . . . . 58.0(2) ?
C61 C51 C58 C57 . . . . 179.16(17) ?
C60 C57 C58 C51 . . . . 60.4(2) ?
C56 C57 C58 C51 . . . . -59.7(2) ?
C54 C55 C59 C51 . . . . -60.2(2) ?
C56 C55 C59 C51 . . . . 59.4(2) ?
C52 C51 C59 C55 . . . . 59.4(2) ?
C58 C51 C59 C55 . . . . -58.4(2) ?
C61 C51 C59 C55 . . . . -177.72(17) ?
C56 C57 C60 C53 . . . . 59.7(2) ?
C58 C57 C60 C53 . . . . -60.5(2) ?
C52 C53 C60 C57 . . . . 60.8(2) ?
C54 C53 C60 C57 . . . . -59.7(2) ?
C52 C51 C61 C62 . . . . 57.5(2) ?
C58 C51 C61 C62 . . . . 177.43(17) ?
C59 C51 C61 C62 . . . . -63.3(2) ?
C51 C61 C62 C67 . . . . -98.4(2) ?
C51 C61 C62 C63 . . . . 81.8(2) ?
C67 C62 C63 C64 . . . . 1.5(3) ?
C61 C62 C63 C64 . . . . -178.71(18) ?
C62 C63 C64 C65 . . . . 0.1(3) ?
C63 C64 C65 C66 . . . . -1.2(3) ?
C63 C64 C65 N51 . . . . 176.95(18) ?
C68 N51 C65 C64 . . . . 160.18(19) ?
C68 N51 C65 C66 . . . . -21.7(3) ?
C64 C65 C66 C67 . . . . 0.8(3) ?
N51 C65 C66 C67 . . . . -177.28(18) ?
C63 C62 C67 C66 . . . . -2.0(3) ?
C61 C62 C67 C66 . . . . 178.24(19) ?
C65 C66 C67 C62 . . . . 0.9(3) ?
C65 N51 C68 N52 . . . . -6.8(3) ?
C65 N51 C68 C71 . . . . 173.91(19) ?
C69 N52 C68 N51 . . . . 178.00(18) ?
C69 N52 C68 C71 . . . . -2.7(3) ?
C70 N53 C69 N52 . . . . 5.2(3) ?
C70 N53 C69 Cl51 . . . . -175.13(14) ?
C68 N52 C69 N53 . . . . -3.6(3) ?
C68 N52 C69 Cl51 . . . . 176.80(14) ?
C69 N53 C70 N55 . . . . 177.51(19) ?
C69 N53 C70 C71 . . . . -0.9(3) ?
C72 N55 C70 N53 . . . . -177.88(19) ?
C73 N55 C70 N53 . . . . 4.3(3) ?
C72 N55 C70 C71 . . . . 0.8(2) ?
C73 N55 C70 C71 . . . . -176.98(17) ?
C72 N54 C71 C70 . . . . 0.5(2) ?
C72 N54 C71 C68 . . . . -176.9(2) ?
N53 C70 C71 N54 . . . . 177.86(18) ?
N55 C70 C71 N54 . . . . -0.8(2) ?
N53 C70 C71 C68 . . . . -4.3(3) ?
N55 C70 C71 C68 . . . . 176.99(17) ?
N51 C68 C71 N54 . . . . 2.5(3) ?
N52 C68 C71 N54 . . . . -176.80(19) ?
N51 C68 C71 C70 . . . . -174.68(17) ?
N52 C68 C71 C70 . . . . 6.0(3) ?
C71 N54 C72 N55 . . . . 0.1(2) ?
C70 N55 C72 N54 . . . . -0.6(2) ?
C73 N55 C72 N54 . . . . 177.10(18) ?
C72 N55 C73 C74 . . . . 26.2(3) ?
C70 N55 C73 C74 . . . . -156.61(18) ?
C72 N55 C73 C75 . . . . -98.3(2) ?
C70 N55 C73 C75 . . . . 78.9(2) ?
